data_7204976
loop_
_publ_author_name
'Linder, Michael R.'
'Frey, Wolfgang U.'
'Podlech, Joachim'

_publ_contact_author ' Joachim Podlech'
_publ_section_title
;
 Diazoketones as precursors in \^I&#x00B2;-lactam synthesis. New
 insights into the mechanism of the photochemically induced Staudinger
 reaction
;
_journal_issue 20
_journal_name_full 'Journal of the Chemical Society, Perkin Transactions 1'
_journal_page_first 2566
_journal_paper_doi 10.1039/b105748k
_journal_year 2001
_chemical_formula_sum 'C26 H25 N3 O5'
_chemical_formula_weight 459.49
_chemical_melting_point 433.5(5)
_chemical_name_systematic
; 
(3S,4R,1'S)-1-Benzyl-3-[1-(benzyloxycarbonylamino)ethyl]-4-
(4-nitrophenyl)-azetidin-2-one
;
_space_group_IT_number 19
_symmetry_cell_setting orthorhombic
_symmetry_space_group_name_Hall 'P 2ac 2ab'
_symmetry_space_group_name_H-M 'P 21 21 21'
_atom_sites_solution_hydrogens geom
_atom_sites_solution_primary direct
_atom_sites_solution_secondary difmap
_audit_creation_method SHELXL
_cell_angle_alpha 90.00
_cell_angle_beta 90.00
_cell_angle_gamma 90.00
_cell_formula_units_Z 4
_cell_length_a 9.312(2)
_cell_length_b 9.733(2)
_cell_length_c 26.550(6)
_cell_measurement_reflns_used 26
_cell_measurement_temperature 293(2)
_cell_measurement_theta_max 14
_cell_measurement_theta_min 12
_cell_volume 2406.3(9)
_computing_cell_refinement 'Siemens P3/V Data Collection System'
_computing_data_collection 'Siemens P3/V Data Collection System'
_computing_data_reduction 'SHELXTL plus - XDISK'
_computing_molecular_graphics 'SHELXTL - XP'
_computing_structure_refinement 'SHELXL-93 (Sheldrick, 1993)'
_computing_structure_solution 'SHELXS-86 (Sheldrick, 1990)'
_diffrn_ambient_temperature 293(2)
_diffrn_measurement_device 'Nicolet P3'
_diffrn_measurement_method 'Wyckoff - Scan'
_diffrn_radiation_monochromator graphite
_diffrn_radiation_source 'fine-focus sealed tube'
_diffrn_radiation_type MoK\a
_diffrn_radiation_wavelength 0.71073
_diffrn_reflns_av_R_equivalents 0.0000
_diffrn_reflns_av_sigmaI/netI 0.0397
_diffrn_reflns_limit_h_max 12
_diffrn_reflns_limit_h_min 0
_diffrn_reflns_limit_k_max 12
_diffrn_reflns_limit_k_min 0
_diffrn_reflns_limit_l_max 34
_diffrn_reflns_limit_l_min 0
_diffrn_reflns_number 3146
_diffrn_reflns_theta_max 27.50
_diffrn_reflns_theta_min 1.53
_diffrn_standards_interval_count 50
_diffrn_standards_number 3
_exptl_absorpt_coefficient_mu 0.089
_exptl_crystal_colour colourless
_exptl_crystal_density_diffrn 1.268
_exptl_crystal_description plates
_exptl_crystal_F_000 968
_exptl_crystal_size_max 0.75
_exptl_crystal_size_mid 0.60
_exptl_crystal_size_min 0.20
_refine_diff_density_max 0.153
_refine_diff_density_min -0.131
_refine_diff_density_rms 0.029
_refine_ls_abs_structure_details 'Flack H D (1983), Acta Cryst. A39, 876-881'
_refine_ls_abs_structure_Flack 0.52(238)
_refine_ls_extinction_coef 0.0112(11)
_refine_ls_extinction_expression Fc^*^=kFc[1+0.001xFc^2^\l^3^/sin(2\q)]^-1/4^
_refine_ls_extinction_method SHELXL
_refine_ls_goodness_of_fit_all 1.037
_refine_ls_goodness_of_fit_obs 1.155
_refine_ls_matrix_type full
_refine_ls_number_parameters 308
_refine_ls_number_reflns 2727
_refine_ls_number_restraints 0
_refine_ls_restrained_S_all 1.136
_refine_ls_restrained_S_obs 1.155
_refine_ls_R_factor_all 0.1101
_refine_ls_R_factor_obs 0.0545
_refine_ls_shift/esd_max 0.001
_refine_ls_shift/esd_mean 0.000
_refine_ls_structure_factor_coef Fsqd
_refine_ls_weighting_details 'w=1/[\s^2^(Fo^2^)+(0.0385P)^2^+0.7171P] where P=(Fo^2^+2Fc^2^)/3'
_refine_ls_weighting_scheme calc
_refine_ls_wR_factor_all 0.1412
_refine_ls_wR_factor_obs 0.1060
_reflns_number_observed 1837
_reflns_number_total 3146
_reflns_observed_criterion >2sigma(I)
_cod_data_source_file b105748k.txt
_cod_data_source_block s545rm
_cod_depositor_comments
;
The following automatic conversions were performed:

'_chemical_melting_point' value '433 - 434 K' was changed to
'433.5(5)' - the average value was taken and precision was estimated.

Automatic conversion script
Id: cif_fix_values 1569 2011-02-09 13:29:24Z adriana 

The following automatic conversions were performed:

'_refine_ls_weighting_scheme' value 'calc
w=1/[\s^2^(Fo^2^)+(0.0385P)^2^+0.7171P] where P=(Fo^2^+2Fc^2^)/3' was
changed to 'calc'. New tag '_refine_ls_weighting_details' was
created. The value of the new tag was set to
'w=1/[\s^2^(Fo^2^)+(0.0385P)^2^+0.7171P] where P=(Fo^2^+2Fc^2^)/3'.

Automatic conversion script
Id: cif_fix_values 3143 2015-03-26 13:38:13Z robertas 
;
_cod_original_sg_symbol_H-M P2(1)2(1)2(1)
_cod_database_code 7204976

loop_
_symmetry_equiv_pos_as_xyz
'x, y, z'
'-x+1/2, -y, z+1/2'
'-x, y+1/2, -z+1/2'
'x+1/2, -y+1/2, -z'

loop_
_atom_site_aniso_label
_atom_site_aniso_U_11
_atom_site_aniso_U_22
_atom_site_aniso_U_33
_atom_site_aniso_U_23
_atom_site_aniso_U_13
_atom_site_aniso_U_12
O1 0.082(2) 0.0448(14) 0.117(3) -0.006(2) -0.009(2) -0.001(2)
C1 0.057(2) 0.041(2) 0.095(3) 0.005(2) 0.006(2) 0.010(2)
N1 0.064(2) 0.052(2) 0.111(3) 0.004(2) 0.021(2) -0.006(2)
O2 0.0435(14) 0.0544(14) 0.075(2) -0.0066(14) 0.0049(13) 0.0105(12)
N2 0.0384(15) 0.0437(15) 0.073(2) -0.005(2) 0.0025(14) 0.0038(14)
C2 0.051(2) 0.043(2) 0.076(2) 0.001(2) 0.004(2) 0.006(2)
O3 0.0531(14) 0.0473(13) 0.086(2) -0.0151(14) 0.0150(14) -0.0045(13)
C3 0.067(2) 0.042(2) 0.077(3) 0.004(2) 0.011(2) 0.003(2)
C4 0.043(2) 0.044(2) 0.070(2) -0.005(2) 0.002(2) 0.006(2)
C5 0.072(2) 0.055(2) 0.078(3) -0.011(2) 0.003(2) 0.011(2)
C6 0.046(2) 0.044(2) 0.054(2) 0.001(2) 0.002(2) 0.005(2)
C7 0.075(3) 0.044(2) 0.084(3) -0.005(2) 0.013(2) -0.006(2)
C8 0.057(2) 0.046(2) 0.078(3) -0.013(2) -0.006(2) 0.010(2)
C9 0.067(3) 0.069(3) 0.121(4) -0.014(3) -0.012(3) 0.014(2)
C10 0.119(5) 0.094(4) 0.104(5) -0.023(4) -0.050(4) 0.030(4)
C11 0.150(6) 0.142(6) 0.080(4) -0.018(4) -0.019(4) 0.056(5)
C12 0.111(4) 0.171(6) 0.077(3) -0.014(4) 0.005(3) 0.047(5)
C13 0.070(3) 0.115(4) 0.075(3) -0.022(3) -0.002(3) 0.023(3)
C14 0.082(3) 0.067(3) 0.129(4) 0.017(3) 0.031(3) 0.000(3)
C15 0.059(2) 0.066(2) 0.060(2) 0.011(2) 0.009(2) -0.009(2)
C16 0.099(4) 0.112(4) 0.094(4) -0.031(4) 0.023(3) -0.012(4)
C17 0.202(10) 0.101(6) 0.243(12) -0.055(7) 0.150(10) -0.023(7)
C18 0.150(12) 0.151(9) 0.358(23) 0.144(12) 0.154(14) 0.063(10)
C19 0.070(4) 0.331(17) 0.149(7) 0.162(9) 0.011(5) 0.023(9)
C20 0.062(3) 0.208(7) 0.064(3) 0.015(4) 0.004(3) -0.017(4)
C21 0.074(3) 0.050(2) 0.071(3) 0.006(2) 0.014(2) 0.000(2)
C22 0.091(3) 0.058(3) 0.076(3) 0.006(2) 0.018(3) 0.002(3)
C23 0.101(4) 0.076(3) 0.079(3) -0.002(3) 0.014(3) -0.005(3)
C24 0.082(3) 0.091(4) 0.072(3) 0.011(3) 0.007(3) -0.019(3)
C25 0.099(4) 0.083(4) 0.089(3) 0.027(3) -0.014(3) 0.002(3)
C26 0.101(4) 0.052(2) 0.100(4) 0.008(3) -0.001(3) 0.006(3)
N3 0.103(4) 0.133(5) 0.089(3) 0.019(4) 0.001(3) -0.031(4)
O4 0.167(5) 0.148(4) 0.178(5) 0.051(4) -0.079(4) -0.037(4)
O5 0.156(4) 0.173(4) 0.129(4) -0.042(4) -0.024(3) -0.014(4)

loop_
_atom_site_label
_atom_site_type_symbol
_atom_site_fract_x
_atom_site_fract_y
_atom_site_fract_z
_atom_site_U_iso_or_equiv
_atom_site_thermal_displace_type
_atom_site_occupancy
_atom_site_calc_flag
_atom_site_refinement_flags
_atom_site_disorder_group
O1 O -0.0965(3) -0.2361(3) 0.01417(12) 0.0814(9) Uani 1 d . .
C1 C -0.0522(4) -0.1471(4) 0.0419(2) 0.0641(11) Uani 1 d . .
N1 N -0.0957(4) -0.1067(3) 0.0883(2) 0.0758(10) Uani 1 d . .
O2 O -0.0355(3) 0.3203(3) 0.03044(9) 0.0578(7) Uani 1 d . .
N2 N 0.1495(3) 0.1835(3) 0.00550(11) 0.0516(7) Uani 1 d . .
H2 H 0.2408(3) 0.1797(3) 0.00088(11) 0.062 Uiso 1 calc R .
C2 C 0.0628(4) -0.0356(3) 0.03995(14) 0.0566(9) Uani 1 d . .
H2A H 0.1584(4) -0.0748(3) 0.04544(14) 0.068 Uiso 1 calc R .
O3 O 0.1943(3) 0.3970(2) 0.02921(10) 0.0622(7) Uani 1 d . .
C3 C -0.0033(4) 0.0162(4) 0.09062(15) 0.0622(11) Uani 1 d . .
H3 H -0.0597(4) 0.1000(4) 0.08534(15) 0.075 Uiso 1 calc R .
C4 C 0.0635(4) 0.0621(3) -0.00483(13) 0.0522(9) Uani 1 d . .
H4 H -0.0354(4) 0.0913(3) -0.01144(13) 0.063 Uiso 1 calc R .
C5 C 0.1201(5) -0.0119(4) -0.05142(15) 0.0682(11) Uani 1 d . .
H5A H 0.1203(5) 0.0502(4) -0.07951(15) 0.102 Uiso 1 calc R .
H5B H 0.0595(5) -0.0890(4) -0.05888(15) 0.102 Uiso 1 calc R .
H5C H 0.2162(5) -0.0434(4) -0.04520(15) 0.102 Uiso 1 calc R .
C6 C 0.0914(4) 0.3009(4) 0.02194(13) 0.0476(8) Uani 1 d . .
C7 C 0.1445(5) 0.5301(4) 0.0470(2) 0.0678(11) Uani 1 d . .
H7A H 0.0529(5) 0.5509(4) 0.0313(2) 0.081 Uiso 1 calc R .
H7B H 0.2125(5) 0.6002(4) 0.0368(2) 0.081 Uiso 1 calc R .
C8 C 0.1275(4) 0.5340(4) 0.1031(2) 0.0606(10) Uani 1 d . .
C9 C 0.2442(5) 0.5438(5) 0.1359(2) 0.0856(14) Uani 1 d . .
H9 H 0.3369(5) 0.5467(5) 0.1230(2) 0.103 Uiso 1 calc R .
C10 C 0.2233(8) 0.5493(6) 0.1875(2) 0.106(2) Uani 1 d . .
H10 H 0.3018(8) 0.5563(6) 0.2090(2) 0.127 Uiso 1 calc R .
C11 C 0.0904(9) 0.5447(7) 0.2064(2) 0.124(2) Uani 1 d . .
H11 H 0.0768(9) 0.5490(7) 0.2411(2) 0.148 Uiso 1 calc R .
C12 C -0.0239(7) 0.5338(8) 0.1756(2) 0.120(2) Uani 1 d . .
H12 H -0.1159(7) 0.5300(8) 0.1892(2) 0.144 Uiso 1 calc R .
C13 C -0.0059(5) 0.5280(6) 0.1240(2) 0.0865(15) Uani 1 d . .
H13 H -0.0859(5) 0.5200(6) 0.1033(2) 0.104 Uiso 1 calc R .
C14 C -0.2171(5) -0.1441(5) 0.1204(2) 0.093(2) Uani 1 d . .
H14A H -0.1825(5) -0.1641(5) 0.1541(2) 0.111 Uiso 1 calc R .
H14B H -0.2623(5) -0.2264(5) 0.1073(2) 0.111 Uiso 1 calc R .
C15 C -0.3255(4) -0.0312(4) 0.12298(15) 0.0617(10) Uani 1 d . .
C16 C -0.3102(6) 0.0719(6) 0.1567(2) 0.102(2) Uani 1 d . .
H16 H -0.2357(6) 0.0669(6) 0.1800(2) 0.122 Uiso 1 calc R .
C17 C -0.3996(11) 0.1826(9) 0.1580(4) 0.182(5) Uani 1 d . .
H17 H -0.3865(11) 0.2529(9) 0.1813(4) 0.218 Uiso 1 calc R .
C18 C -0.5047(14) 0.1869(13) 0.1252(6) 0.220(10) Uani 1 d . .
H18 H -0.5647(14) 0.2633(13) 0.1254(6) 0.264 Uiso 1 calc R .
C19 C -0.5309(10) 0.0875(14) 0.0914(3) 0.183(6) Uani 1 d . .
H19 H -0.6089(10) 0.0930(14) 0.0696(3) 0.220 Uiso 1 calc R .
C20 C -0.4362(5) -0.0255(9) 0.0901(2) 0.112(2) Uani 1 d . .
H20 H -0.4497(5) -0.0955(9) 0.0667(2) 0.134 Uiso 1 calc R .
C21 C 0.0909(5) 0.0296(4) 0.1363(2) 0.0650(11) Uani 1 d . .
C22 C 0.1079(5) 0.1558(4) 0.1595(2) 0.0750(13) Uani 1 d . .
H22 H 0.0568(5) 0.2311(4) 0.1475(2) 0.090 Uiso 1 calc R .
C23 C 0.1994(6) 0.1725(5) 0.2002(2) 0.0853(14) Uani 1 d . .
H23 H 0.2103(6) 0.2578(5) 0.2154(2) 0.102 Uiso 1 calc R .
C24 C 0.2733(5) 0.0601(6) 0.2173(2) 0.0815(14) Uani 1 d . .
C25 C 0.2592(6) -0.0656(6) 0.1961(2) 0.090(2) Uani 1 d . .
H25 H 0.3106(6) -0.1403(6) 0.2084(2) 0.108 Uiso 1 calc R .
C26 C 0.1663(6) -0.0810(5) 0.1554(2) 0.0844(14) Uani 1 d . .
H26 H 0.1547(6) -0.1672(5) 0.1409(2) 0.101 Uiso 1 calc R .
N3 N 0.3732(6) 0.0772(7) 0.2607(2) 0.108(2) Uani 1 d . .
O4 O 0.4325(6) -0.0243(6) 0.2763(2) 0.164(2) Uani 1 d . .
O5 O 0.3897(6) 0.1921(7) 0.2773(2) 0.153(2) Uani 1 d . .

loop_
_atom_type_symbol
_atom_type_description
_atom_type_scat_dispersion_real
_atom_type_scat_dispersion_imag
_atom_type_scat_source
C C 0.0033 0.0016 'International Tables Vol C Tables 4.2.6.8 and 6.1.1.4'
H H 0.0000 0.0000 'International Tables Vol C Tables 4.2.6.8 and 6.1.1.4'
N N 0.0061 0.0033 'International Tables Vol C Tables 4.2.6.8 and 6.1.1.4'
O O 0.0106 0.0060 'International Tables Vol C Tables 4.2.6.8 and 6.1.1.4'

loop_
_geom_angle_atom_site_label_1
_geom_angle_atom_site_label_2
_geom_angle_atom_site_label_3
_geom_angle
_geom_angle_site_symmetry_1
_geom_angle_site_symmetry_3
_geom_angle_publ_flag
O1 C1 N1 131.3(4) . . ?
O1 C1 C2 136.7(4) . . ?
N1 C1 C2 92.0(3) . . ?
C1 N1 C14 133.6(4) . . ?
C1 N1 C3 95.7(3) . . ?
C14 N1 C3 128.9(4) . . ?
C6 N2 C4 122.2(3) . . ?
C6 N2 H2 118.9(2) . . ?
C4 N2 H2 118.9(2) . . ?
C4 C2 C1 118.3(3) . . ?
C4 C2 C3 118.2(3) . . ?
C1 C2 C3 85.6(3) . . ?
C4 C2 H2A 110.8(2) . . ?
C1 C2 H2A 110.8(2) . . ?
C3 C2 H2A 110.8(2) . . ?
C6 O3 C7 115.8(3) . . ?
N1 C3 C21 116.4(3) . . ?
N1 C3 C2 86.1(3) . . ?
C21 C3 C2 119.5(3) . . ?
N1 C3 H3 110.9(2) . . ?
C21 C3 H3 110.9(2) . . ?
C2 C3 H3 110.9(2) . . ?
N2 C4 C2 111.3(3) . . ?
N2 C4 C5 110.3(3) . . ?
C2 C4 C5 109.9(3) . . ?
N2 C4 H4 108.4(2) . . ?
C2 C4 H4 108.4(2) . . ?
C5 C4 H4 108.4(2) . . ?
C4 C5 H5A 109.5(2) . . ?
C4 C5 H5B 109.5(2) . . ?
H5A C5 H5B 109.5 . . ?
C4 C5 H5C 109.5(2) . . ?
H5A C5 H5C 109.5 . . ?
H5B C5 H5C 109.5 . . ?
O2 C6 N2 125.8(3) . . ?
O2 C6 O3 123.7(3) . . ?
N2 C6 O3 110.5(3) . . ?
O3 C7 C8 112.2(3) . . ?
O3 C7 H7A 109.2(2) . . ?
C8 C7 H7A 109.2(2) . . ?
O3 C7 H7B 109.2(2) . . ?
C8 C7 H7B 109.2(2) . . ?
H7A C7 H7B 107.9 . . ?
C13 C8 C9 117.2(4) . . ?
C13 C8 C7 120.0(4) . . ?
C9 C8 C7 122.7(4) . . ?
C10 C9 C8 120.7(5) . . ?
C10 C9 H9 119.6(4) . . ?
C8 C9 H9 119.6(3) . . ?
C11 C10 C9 120.1(5) . . ?
C11 C10 H10 120.0(4) . . ?
C9 C10 H10 120.0(4) . . ?
C10 C11 C12 120.4(6) . . ?
C10 C11 H11 119.8(4) . . ?
C12 C11 H11 119.8(4) . . ?
C11 C12 C13 120.6(6) . . ?
C11 C12 H12 119.7(4) . . ?
C13 C12 H12 119.7(4) . . ?
C8 C13 C12 120.9(5) . . ?
C8 C13 H13 119.5(3) . . ?
C12 C13 H13 119.5(4) . . ?
N1 C14 C15 111.5(3) . . ?
N1 C14 H14A 109.3(3) . . ?
C15 C14 H14A 109.3(3) . . ?
N1 C14 H14B 109.3(3) . . ?
C15 C14 H14B 109.3(3) . . ?
H14A C14 H14B 108.0 . . ?
C20 C15 C16 118.6(5) . . ?
C20 C15 C14 121.1(5) . . ?
C16 C15 C14 120.3(5) . . ?
C15 C16 C17 122.5(7) . . ?
C15 C16 H16 118.7(3) . . ?
C17 C16 H16 118.7(6) . . ?
C18 C17 C16 117.8(11) . . ?
C18 C17 H17 121.1(8) . . ?
C16 C17 H17 121.1(6) . . ?
C17 C18 C19 123.9(12) . . ?
C17 C18 H18 118.1(8) . . ?
C19 C18 H18 118.1(8) . . ?
C18 C19 C20 117.7(10) . . ?
C18 C19 H19 121.2(8) . . ?
C20 C19 H19 121.2(6) . . ?
C15 C20 C19 119.5(7) . . ?
C15 C20 H20 120.2(4) . . ?
C19 C20 H20 120.2(6) . . ?
C26 C21 C22 118.0(4) . . ?
C26 C21 C3 121.8(4) . . ?
C22 C21 C3 120.2(4) . . ?
C21 C22 C23 121.5(5) . . ?
C21 C22 H22 119.3(3) . . ?
C23 C22 H22 119.3(3) . . ?
C24 C23 C22 118.4(5) . . ?
C24 C23 H23 120.8(3) . . ?
C22 C23 H23 120.8(3) . . ?
C25 C24 C23 122.2(5) . . ?
C25 C24 N3 118.9(5) . . ?
C23 C24 N3 118.8(5) . . ?
C24 C25 C26 118.8(5) . . ?
C24 C25 H25 120.6(3) . . ?
C26 C25 H25 120.6(3) . . ?
C21 C26 C25 121.2(4) . . ?
C21 C26 H26 119.4(3) . . ?
C25 C26 H26 119.4(3) . . ?
O4 N3 O5 124.9(6) . . ?
O4 N3 C24 117.4(6) . . ?
O5 N3 C24 117.7(6) . . ?

loop_
_geom_bond_atom_site_label_1
_geom_bond_atom_site_label_2
_geom_bond_distance
_geom_bond_site_symmetry_2
_geom_bond_publ_flag
O1 C1 1.210(5) . ?
C1 N1 1.353(5) . ?
C1 C2 1.525(5) . ?
N1 C14 1.463(5) . ?
N1 C3 1.474(5) . ?
O2 C6 1.217(4) . ?
N2 C6 1.338(4) . ?
N2 C4 1.453(4) . ?
N2 H2 0.86 . ?
C2 C4 1.522(5) . ?
C2 C3 1.563(5) . ?
C2 H2A 0.98 . ?
O3 C6 1.353(4) . ?
O3 C7 1.455(4) . ?
C3 C21 1.502(6) . ?
C3 H3 0.98 . ?
C4 C5 1.525(5) . ?
C4 H4 0.98 . ?
C5 H5A 0.96 . ?
C5 H5B 0.96 . ?
C5 H5C 0.96 . ?
C7 C8 1.500(5) . ?
C7 H7A 0.97 . ?
C7 H7B 0.97 . ?
C8 C13 1.362(6) . ?
C8 C9 1.396(6) . ?
C9 C10 1.383(7) . ?
C9 H9 0.93 . ?
C10 C11 1.337(8) . ?
C10 H10 0.93 . ?
C11 C12 1.347(8) . ?
C11 H11 0.93 . ?
C12 C13 1.380(6) . ?
C12 H12 0.93 . ?
C13 H13 0.93 . ?
C14 C15 1.493(6) . ?
C14 H14A 0.97 . ?
C14 H14B 0.97 . ?
C15 C20 1.353(6) . ?
C15 C16 1.353(6) . ?
C16 C17 1.363(10) . ?
C16 H16 0.93 . ?
C17 C18 1.31(2) . ?
C17 H17 0.93 . ?
C18 C19 1.34(2) . ?
C18 H18 0.93 . ?
C19 C20 1.410(12) . ?
C19 H19 0.93 . ?
C20 H20 0.93 . ?
C21 C26 1.382(6) . ?
C21 C22 1.383(6) . ?
C22 C23 1.385(6) . ?
C22 H22 0.93 . ?
C23 C24 1.370(7) . ?
C23 H23 0.93 . ?
C24 C25 1.354(7) . ?
C24 N3 1.488(7) . ?
C25 C26 1.391(6) . ?
C25 H25 0.93 . ?
C26 H26 0.93 . ?
N3 O4 1.205(7) . ?
N3 O5 1.213(7) . ?

loop_
_geom_torsion_atom_site_label_1
_geom_torsion_atom_site_label_2
_geom_torsion_atom_site_label_3
_geom_torsion_atom_site_label_4
_geom_torsion
_geom_torsion_site_symmetry_1
_geom_torsion_site_symmetry_2
_geom_torsion_site_symmetry_3
_geom_torsion_site_symmetry_4
_geom_torsion_publ_flag
O1 C1 N1 C14 -6.5(7) . . . . ?
C2 C1 N1 C14 171.4(4) . . . . ?
O1 C1 N1 C3 -171.6(4) . . . . ?
C2 C1 N1 C3 6.3(3) . . . . ?
O1 C1 C2 C4 52.0(6) . . . . ?
N1 C1 C2 C4 -125.7(3) . . . . ?
O1 C1 C2 C3 171.7(5) . . . . ?
N1 C1 C2 C3 -5.9(3) . . . . ?
C1 N1 C3 C21 -127.3(4) . . . . ?
C14 N1 C3 C21 66.6(5) . . . . ?
C1 N1 C3 C2 -6.1(3) . . . . ?
C14 N1 C3 C2 -172.3(4) . . . . ?
C4 C2 C3 N1 125.3(3) . . . . ?
C1 C2 C3 N1 5.4(3) . . . . ?
C4 C2 C3 C21 -116.4(4) . . . . ?
C1 C2 C3 C21 123.7(3) . . . . ?
C6 N2 C4 C2 -96.1(4) . . . . ?
C6 N2 C4 C5 141.7(3) . . . . ?
C1 C2 C4 N2 163.5(3) . . . . ?
C3 C2 C4 N2 62.5(4) . . . . ?
C1 C2 C4 C5 -74.1(4) . . . . ?
C3 C2 C4 C5 -175.1(3) . . . . ?
C4 N2 C6 O2 0.6(6) . . . . ?
C4 N2 C6 O3 179.2(3) . . . . ?
C7 O3 C6 O2 -1.6(5) . . . . ?
C7 O3 C6 N2 179.7(3) . . . . ?
C6 O3 C7 C8 84.5(4) . . . . ?
O3 C7 C8 C13 -104.1(5) . . . . ?
O3 C7 C8 C9 75.9(5) . . . . ?
C13 C8 C9 C10 -1.0(7) . . . . ?
C7 C8 C9 C10 179.0(4) . . . . ?
C8 C9 C10 C11 0.3(9) . . . . ?
C9 C10 C11 C12 0.4(11) . . . . ?
C10 C11 C12 C13 -0.4(11) . . . . ?
C9 C8 C13 C12 1.0(8) . . . . ?
C7 C8 C13 C12 -178.9(5) . . . . ?
C11 C12 C13 C8 -0.4(10) . . . . ?
C1 N1 C14 C15 -107.6(5) . . . . ?
C3 N1 C14 C15 53.2(6) . . . . ?
N1 C14 C15 C20 90.9(5) . . . . ?
N1 C14 C15 C16 -85.5(5) . . . . ?
C20 C15 C16 C17 -1.7(8) . . . . ?
C14 C15 C16 C17 174.7(6) . . . . ?
C15 C16 C17 C18 0.7(12) . . . . ?
C16 C17 C18 C19 1.4(18) . . . . ?
C17 C18 C19 C20 -2.4(18) . . . . ?
C16 C15 C20 C19 0.7(7) . . . . ?
C14 C15 C20 C19 -175.7(5) . . . . ?
C18 C19 C20 C15 1.2(12) . . . . ?
N1 C3 C21 C26 43.2(5) . . . . ?
C2 C3 C21 C26 -57.9(5) . . . . ?
N1 C3 C21 C22 -138.8(4) . . . . ?
C2 C3 C21 C22 120.1(4) . . . . ?
C26 C21 C22 C23 1.2(7) . . . . ?
C3 C21 C22 C23 -176.9(4) . . . . ?
C21 C22 C23 C24 -0.3(7) . . . . ?
C22 C23 C24 C25 -0.3(7) . . . . ?
C22 C23 C24 N3 179.3(4) . . . . ?
C23 C24 C25 C26 -0.1(8) . . . . ?
N3 C24 C25 C26 -179.7(4) . . . . ?
C22 C21 C26 C25 -1.6(7) . . . . ?
C3 C21 C26 C25 176.5(4) . . . . ?
C24 C25 C26 C21 1.0(7) . . . . ?
C25 C24 N3 O4 -3.3(8) . . . . ?
C23 C24 N3 O4 177.1(5) . . . . ?
C25 C24 N3 O5 176.2(6) . . . . ?
C23 C24 N3 O5 -3.4(8) . . . . ?

loop_
_cod_related_entry_id
_cod_related_entry_database
_cod_related_entry_code
1 ChemSpider 9071052
